data_1565196
loop_
_publ_author_name
'Choopani Jouybari, Hosna'
'Alizadeh, Robabeh'
'Banisaeed, Hoda'
'Amani, Vahid'

_publ_section_title
;
 Synthesis, luminescence studies and structural characterization of new
 Co(II) and Cu(II) complexes based on phenanthridine as a ligand
;
_journal_name_full 'Inorganica Chimica Acta'
_journal_page_first 119553
_journal_paper_doi 10.1016/j.ica.2020.119553
_journal_volume 506
_journal_year 2020
_chemical_formula_sum 'C26 H18 Cl2 Cu N2'
_chemical_formula_weight 492.87
_space_group_IT_number 14
_space_group_name_Hall '-P 2yn'
_space_group_name_H-M_alt 'P 1 21/n 1'
_symmetry_cell_setting monoclinic
_symmetry_space_group_name_H-M 'P 1 21/n 1'
_atom_sites_solution_hydrogens geom
_atom_sites_solution_primary direct
_atom_sites_solution_secondary difmap
_audit_creation_method SHELXL-97
_cell_angle_alpha 90.00
_cell_angle_beta 94.587(9)
_cell_angle_gamma 90.00
_cell_formula_units_Z 2
_cell_length_a 4.6605(5)
_cell_length_b 14.435(2)
_cell_length_c 15.6732(16)
_cell_measurement_reflns_used 6138
_cell_measurement_temperature 298(2)
_cell_measurement_theta_max 27.00
_cell_measurement_theta_min 1.92
_cell_volume 1051.0(2)
_computing_cell_refinement 'Bruker SAINT'
_computing_data_collection 'Bruker APEX II'
_computing_data_reduction 'Bruker SAINT'
_computing_molecular_graphics 'Bruker SHELXTL'
_computing_publication_material 'Bruker SHELXTL'
_computing_structure_refinement 'SHELXL-97 (Sheldrick, 1997)'
_computing_structure_solution 'SHELXS-97 (Sheldrick, 1997)'
_diffrn_ambient_temperature 298(2)
_diffrn_measured_fraction_theta_full 0.998
_diffrn_measured_fraction_theta_max 0.998
_diffrn_measurement_device_type 'Bruker APEX II CCD area detector'
_diffrn_measurement_method 'omega scans'
_diffrn_radiation_monochromator graphite
_diffrn_radiation_source 'fine-focus sealed tube'
_diffrn_radiation_type MoK\a
_diffrn_radiation_wavelength 0.71073
_diffrn_reflns_av_R_equivalents 0.0808
_diffrn_reflns_av_sigmaI/netI 0.1248
_diffrn_reflns_limit_h_max 5
_diffrn_reflns_limit_h_min -5
_diffrn_reflns_limit_k_max 15
_diffrn_reflns_limit_k_min -18
_diffrn_reflns_limit_l_max 19
_diffrn_reflns_limit_l_min -19
_diffrn_reflns_number 6138
_diffrn_reflns_theta_full 27.00
_diffrn_reflns_theta_max 27.00
_diffrn_reflns_theta_min 1.92
_exptl_absorpt_coefficient_mu 1.310
_exptl_absorpt_correction_T_max 0.6845
_exptl_absorpt_correction_T_min 0.2510
_exptl_absorpt_correction_type numerical
_exptl_absorpt_process_details SADABS
_exptl_crystal_colour Green
_exptl_crystal_density_diffrn 1.558
_exptl_crystal_density_method 'not measured'
_exptl_crystal_description Needle
_exptl_crystal_F_000 502
_exptl_crystal_size_max 0.25
_exptl_crystal_size_mid 0.09
_exptl_crystal_size_min 0.08
_refine_diff_density_max 0.338
_refine_diff_density_min -0.424
_refine_diff_density_rms 0.059
_refine_ls_extinction_method none
_refine_ls_goodness_of_fit_ref 0.711
_refine_ls_hydrogen_treatment constr
_refine_ls_matrix_type full
_refine_ls_number_parameters 142
_refine_ls_number_reflns 2280
_refine_ls_number_restraints 0
_refine_ls_restrained_S_all 0.711
_refine_ls_R_factor_all 0.0863
_refine_ls_R_factor_gt 0.0353
_refine_ls_shift/su_max 0.004
_refine_ls_shift/su_mean 0.000
_refine_ls_structure_factor_coef Fsqd
_refine_ls_weighting_details 'calc w=1/[\s^2^(Fo^2^)+(0.0209P)^2^+0.0000P] where P=(Fo^2^+2Fc^2^)/3'
_refine_ls_weighting_scheme calc
_refine_ls_wR_factor_gt 0.0632
_refine_ls_wR_factor_ref 0.0688
_reflns_number_gt 1208
_reflns_number_total 2280
_reflns_threshold_expression >2sigma(I)
_cod_data_source_file ICA-2020-506-119553.cif
_cod_data_source_block d:Cu(Phen.d)Cl2
_cod_depositor_comments
;
The following automatic conversions were performed:

data item '_exptl_absorpt_correction_type' value 'Numerical' was
changed to 'numerical' in accordance with the built-in table derived
from the CIF Core dictionary named 'cif_core.dic' version 2.4.5 last
updated on 2014-11-21.

data item '_symmetry_cell_setting' value 'Monoclinic' was changed to
'monoclinic' in accordance with the built-in table derived from the
CIF Core dictionary named 'cif_core.dic' version 2.4.5 last updated
on 2014-11-21.

Automatic conversion script
Id: cif_fix_values 8738 2021-04-28 16:35:53Z antanas 
;
_cod_original_sg_symbol_H-M P21/n
_cod_original_formula_sum 'C26 H18 Cl2 Cu1 N2'
_cod_database_code 1565196

loop_
_symmetry_equiv_pos_as_xyz
'x, y, z'
'-x+1/2, y+1/2, -z+1/2'
'-x, -y, -z'
'x-1/2, -y-1/2, z-1/2'

loop_
_atom_site_label
_atom_site_type_symbol
_atom_site_fract_x
_atom_site_fract_y
_atom_site_fract_z
_atom_site_U_iso_or_equiv
_atom_site_adp_type
_atom_site_occupancy
_atom_site_symmetry_multiplicity
_atom_site_calc_flag
_atom_site_refinement_flags
_atom_site_disorder_assembly
_atom_site_disorder_group
C1 C 0.2472(7) 0.6774(2) -0.01843(18) 0.0378(8) Uani 1 1 d . . .
H1 H 0.3269 0.6589 0.0352 0.045 Uiso 1 1 calc R . .
C2 C 0.3423(7) 0.7625(2) -0.05095(18) 0.0343(8) Uani 1 1 d . . .
C3 C 0.5513(8) 0.8156(2) -0.0042(2) 0.0492(10) Uani 1 1 d . . .
H3 H 0.6274 0.7954 0.0493 0.059 Uiso 1 1 calc R . .
C4 C 0.6436(8) 0.8968(3) -0.0368(2) 0.0586(10) Uani 1 1 d . . .
H4 H 0.7842 0.9317 -0.0061 0.070 Uiso 1 1 calc R . .
C5 C 0.5261(9) 0.9274(3) -0.1166(2) 0.0603(10) Uani 1 1 d . . .
H5 H 0.5884 0.9831 -0.1385 0.072 Uiso 1 1 calc R . .
C6 C 0.3226(8) 0.8770(2) -0.1626(2) 0.0498(9) Uani 1 1 d . . .
H6 H 0.2473 0.8988 -0.2156 0.060 Uiso 1 1 calc R . .
C7 C 0.2235(7) 0.7925(2) -0.13168(17) 0.0344(8) Uani 1 1 d . . .
C8 C 0.0085(7) 0.7339(2) -0.17541(17) 0.0326(7) Uani 1 1 d . . .
C9 C -0.1321(7) 0.7569(2) -0.2558(2) 0.0471(9) Uani 1 1 d . . .
H9 H -0.0818 0.8111 -0.2829 0.057 Uiso 1 1 calc R . .
C10 C -0.3381(8) 0.7017(3) -0.2941(2) 0.0539(10) Uani 1 1 d . . .
H10 H -0.4286 0.7186 -0.3468 0.065 Uiso 1 1 calc R . .
C11 C -0.4159(7) 0.6201(3) -0.2555(2) 0.0497(9) Uani 1 1 d . . .
H11 H -0.5577 0.5825 -0.2825 0.060 Uiso 1 1 calc R . .
C12 C -0.2839(7) 0.5946(2) -0.17755(19) 0.0421(8) Uani 1 1 d . . .
H12 H -0.3378 0.5402 -0.1514 0.051 Uiso 1 1 calc R . .
C13 C -0.0692(6) 0.6503(2) -0.13775(17) 0.0304(7) Uani 1 1 d . . .
N1 N 0.0574(5) 0.62306(17) -0.05749(14) 0.0338(6) Uani 1 1 d . . .
Cu1 Cu 0.0000 0.5000 0.0000 0.03503(16) Uani 1 2 d S . .
Cl1 Cl 0.1950(2) 0.42599(6) -0.10728(5) 0.0472(2) Uani 1 1 d . . .

loop_
_atom_site_aniso_label
_atom_site_aniso_U_11
_atom_site_aniso_U_22
_atom_site_aniso_U_33
_atom_site_aniso_U_23
_atom_site_aniso_U_13
_atom_site_aniso_U_12
C1 0.045(2) 0.0373(19) 0.0305(16) 0.0043(14) 0.0002(15) 0.0012(17)
C2 0.036(2) 0.0307(17) 0.0369(16) -0.0018(14) 0.0065(15) 0.0014(16)
C3 0.048(3) 0.050(2) 0.0494(18) -0.007(2) 0.0030(18) -0.006(2)
C4 0.055(3) 0.049(2) 0.072(3) -0.016(2) 0.009(2) -0.012(2)
C5 0.077(3) 0.037(2) 0.071(2) 0.001(2) 0.029(2) -0.013(2)
C6 0.069(3) 0.038(2) 0.0444(18) 0.0052(16) 0.0184(18) -0.005(2)
C7 0.040(2) 0.0306(17) 0.0338(16) 0.0009(13) 0.0136(14) 0.0042(16)
C8 0.0367(19) 0.0340(17) 0.0278(15) 0.0040(13) 0.0074(13) 0.0041(16)
C9 0.059(2) 0.048(2) 0.0355(17) 0.0128(16) 0.0057(18) 0.003(2)
C10 0.059(3) 0.068(3) 0.0334(18) 0.0045(18) -0.0062(18) 0.011(2)
C11 0.046(2) 0.054(2) 0.0478(19) -0.0055(18) -0.0063(18) 0.003(2)
C12 0.042(2) 0.037(2) 0.0470(18) -0.0001(15) 0.0041(16) 0.0005(17)
C13 0.0324(19) 0.0297(17) 0.0296(15) 0.0014(13) 0.0062(13) 0.0021(15)
N1 0.0447(17) 0.0289(13) 0.0279(12) 0.0047(11) 0.0033(12) 0.0034(14)
Cu1 0.0488(4) 0.0293(3) 0.0280(2) 0.0057(3) 0.0094(2) 0.0029(4)
Cl1 0.0649(6) 0.0416(5) 0.0374(4) 0.0015(4) 0.0189(4) 0.0085(5)

loop_
_atom_type_symbol
_atom_type_description
_atom_type_scat_dispersion_real
_atom_type_scat_dispersion_imag
_atom_type_scat_source
C C 0.0033 0.0016 'International Tables Vol C Tables 4.2.6.8 and 6.1.1.4'
H H 0.0000 0.0000 'International Tables Vol C Tables 4.2.6.8 and 6.1.1.4'
N N 0.0061 0.0033 'International Tables Vol C Tables 4.2.6.8 and 6.1.1.4'
O O 0.0106 0.0060 'International Tables Vol C Tables 4.2.6.8 and 6.1.1.4'
Cu Cu 0.3201 1.2651 'International Tables Vol C Tables 4.2.6.8 and 6.1.1.4'
Cl Cl 0.1484 0.1585 'International Tables Vol C Tables 4.2.6.8 and 6.1.1.4'

loop_
_geom_angle_atom_site_label_1
_geom_angle_atom_site_label_2
_geom_angle_atom_site_label_3
_geom_angle
_geom_angle_site_symmetry_1
_geom_angle_site_symmetry_3
N1 C1 C2 125.2(3) . .
N1 C1 H1 117.4 . .
C2 C1 H1 117.4 . .
C3 C2 C7 120.6(3) . .
C3 C2 C1 120.8(3) . .
C7 C2 C1 118.6(3) . .
C4 C3 C2 120.1(3) . .
C4 C3 H3 119.9 . .
C2 C3 H3 119.9 . .
C3 C4 C5 119.7(4) . .
C3 C4 H4 120.2 . .
C5 C4 H4 120.2 . .
C6 C5 C4 121.0(3) . .
C6 C5 H5 119.5 . .
C4 C5 H5 119.5 . .
C5 C6 C7 121.2(3) . .
C5 C6 H6 119.4 . .
C7 C6 H6 119.4 . .
C6 C7 C2 117.4(3) . .
C6 C7 C8 125.5(3) . .
C2 C7 C8 117.1(3) . .
C13 C8 C9 117.4(3) . .
C13 C8 C7 119.8(2) . .
C9 C8 C7 122.8(3) . .
C10 C9 C8 121.4(3) . .
C10 C9 H9 119.3 . .
C8 C9 H9 119.3 . .
C9 C10 C11 120.6(3) . .
C9 C10 H10 119.7 . .
C11 C10 H10 119.7 . .
C12 C11 C10 120.1(3) . .
C12 C11 H11 120.0 . .
C10 C11 H11 120.0 . .
C11 C12 C13 119.9(3) . .
C11 C12 H12 120.0 . .
C13 C12 H12 120.0 . .
C12 C13 N1 118.4(3) . .
C12 C13 C8 120.6(3) . .
N1 C13 C8 121.0(3) . .
C1 N1 C13 118.4(2) . .
C1 N1 Cu1 115.51(18) . .
C13 N1 Cu1 125.9(2) . .
N1 Cu1 N1 180.0 3_565 .
N1 Cu1 Cl1 89.52(7) 3_565 .
N1 Cu1 Cl1 90.48(7) . .
N1 Cu1 Cl1 90.48(7) 3_565 3_565
N1 Cu1 Cl1 89.52(7) . 3_565
Cl1 Cu1 Cl1 180.0 . 3_565

loop_
_geom_bond_atom_site_label_1
_geom_bond_atom_site_label_2
_geom_bond_distance
_geom_bond_site_symmetry_2
C1 N1 1.298(4) .
C1 C2 1.414(4) .
C1 H1 0.9300 .
C2 C3 1.400(4) .
C2 C7 1.408(4) .
C3 C4 1.362(5) .
C3 H3 0.9300 .
C4 C5 1.396(5) .
C4 H4 0.9300 .
C5 C6 1.356(5) .
C5 H5 0.9300 .
C6 C7 1.405(4) .
C6 H6 0.9300 .
C7 C8 1.441(4) .
C8 C13 1.404(4) .
C8 C9 1.412(4) .
C9 C10 1.351(5) .
C9 H9 0.9300 .
C10 C11 1.386(5) .
C10 H10 0.9300 .
C11 C12 1.374(4) .
C11 H11 0.9300 .
C12 C13 1.392(4) .
C12 H12 0.9300 .
C13 N1 1.402(3) .
N1 Cu1 2.019(2) .
Cu1 N1 2.019(2) 3_565
Cu1 Cl1 2.2447(8) .
Cu1 Cl1 2.2447(8) 3_565

loop_
_geom_torsion_atom_site_label_1
_geom_torsion_atom_site_label_2
_geom_torsion_atom_site_label_3
_geom_torsion_atom_site_label_4
_geom_torsion
_geom_torsion_site_symmetry_1
_geom_torsion_site_symmetry_2
_geom_torsion_site_symmetry_3
_geom_torsion_site_symmetry_4
N1 C1 C2 C3 -179.2(3) . . . .
N1 C1 C2 C7 0.5(5) . . . .
C7 C2 C3 C4 -0.5(5) . . . .
C1 C2 C3 C4 179.1(4) . . . .
C2 C3 C4 C5 0.8(6) . . . .
C3 C4 C5 C6 -0.5(6) . . . .
C4 C5 C6 C7 -0.1(6) . . . .
C5 C6 C7 C2 0.4(5) . . . .
C5 C6 C7 C8 180.0(3) . . . .
C3 C2 C7 C6 -0.1(5) . . . .
C1 C2 C7 C6 -179.8(3) . . . .
C3 C2 C7 C8 -179.7(3) . . . .
C1 C2 C7 C8 0.6(4) . . . .
C6 C7 C8 C13 179.3(3) . . . .
C2 C7 C8 C13 -1.2(4) . . . .
C6 C7 C8 C9 -1.0(5) . . . .
C2 C7 C8 C9 178.6(3) . . . .
C13 C8 C9 C10 1.5(5) . . . .
C7 C8 C9 C10 -178.2(3) . . . .
C8 C9 C10 C11 -0.5(6) . . . .
C9 C10 C11 C12 0.1(6) . . . .
C10 C11 C12 C13 -0.8(5) . . . .
C11 C12 C13 N1 178.9(3) . . . .
C11 C12 C13 C8 1.8(5) . . . .
C9 C8 C13 C12 -2.2(4) . . . .
C7 C8 C13 C12 177.6(3) . . . .
C9 C8 C13 N1 -179.1(3) . . . .
C7 C8 C13 N1 0.6(4) . . . .
C2 C1 N1 C13 -1.1(5) . . . .
C2 C1 N1 Cu1 173.5(3) . . . .
C12 C13 N1 C1 -176.6(3) . . . .
C8 C13 N1 C1 0.5(4) . . . .
C12 C13 N1 Cu1 9.5(4) . . . .
C8 C13 N1 Cu1 -173.5(2) . . . .
C1 N1 Cu1 N1 62.4(5) . . . 3_565
C13 N1 Cu1 N1 -123.5(5) . . . 3_565
C1 N1 Cu1 Cl1 -111.8(2) . . . .
C13 N1 Cu1 Cl1 62.3(2) . . . .
C1 N1 Cu1 Cl1 68.2(2) . . . 3_565
C13 N1 Cu1 Cl1 -117.7(2) . . . 3_565
